data_2201307
loop_
_publ_author_name
'Srinivasan, Bikshandarkoil R. '
'Dhuri, Sunder N.'
'N\"ather, Christian'
'Bensch, Wolfgang'

_publ_section_title
;
 Ethylenediammonium tetrathiotungstate(VI)
;
_journal_issue 11
_journal_name_full 'Acta Crystallographica Section E'
_journal_page_first m622
_journal_page_last m624
_journal_paper_doi 10.1107/S1600536802017841
_journal_volume 58
_journal_year 2002
_chemical_formula_iupac '(C2 H10 N2) [W S4]'
_chemical_formula_moiety 'C2 H10 N2 2+, W S4 2-'
_chemical_formula_sum 'C2 H10 N2 S4 W'
_chemical_formula_weight 374.21
_chemical_name_common 'Ethylenediammonium tetrathiotungstate'
_chemical_name_systematic ?
_space_group_IT_number 19
_symmetry_cell_setting orthorhombic
_symmetry_space_group_name_Hall 'P 2ac 2ab'
_symmetry_space_group_name_H-M 'P 21 21 21'
_atom_sites_solution_hydrogens geom
_atom_sites_solution_primary direct
_atom_sites_solution_secondary difmap
_audit_creation_method SHELXL-97
_cell_angle_alpha 90.00
_cell_angle_beta 90.00
_cell_angle_gamma 90.00
_cell_formula_units_Z 4
_cell_length_a 8.6401(4)
_cell_length_b 9.3228(5)
_cell_length_c 11.8281(7)
_cell_measurement_reflns_used 8000
_cell_measurement_temperature 293(2)
_cell_measurement_theta_max 25
_cell_measurement_theta_min 8
_cell_volume 952.75(9)
_computing_cell_refinement 'IPDS Program Package'
_computing_data_collection 'IPDS Program Package (Stoe, 1998)'
_computing_data_reduction 'IPDS Program Package'
_computing_molecular_graphics 'XP in SHELXTL (Bruker, 1998)'
_computing_publication_material 'CIFTAB in SHELXL97'
_computing_structure_refinement 'SHELXL97 (Sheldrick, 1997)'
_computing_structure_solution 'SHELXS97 (Sheldrick, 1997)'
_diffrn_ambient_temperature 293(2)
_diffrn_measured_fraction_theta_full 0.999
_diffrn_measured_fraction_theta_max 0.999
_diffrn_measurement_device_type 'Stoe IPDS'
_diffrn_measurement_method \f
_diffrn_radiation_monochromator graphite
_diffrn_radiation_source 'fine-focus sealed tube'
_diffrn_radiation_type MoK\a
_diffrn_radiation_wavelength 0.71073
_diffrn_reflns_av_R_equivalents 0.0403
_diffrn_reflns_av_sigmaI/netI 0.0315
_diffrn_reflns_limit_h_max 11
_diffrn_reflns_limit_h_min -11
_diffrn_reflns_limit_k_max 12
_diffrn_reflns_limit_k_min -12
_diffrn_reflns_limit_l_max 15
_diffrn_reflns_limit_l_min -15
_diffrn_reflns_number 8270
_diffrn_reflns_theta_full 28.07
_diffrn_reflns_theta_max 28.07
_diffrn_reflns_theta_min 2.78
_diffrn_standards_decay_% none
_diffrn_standards_interval_time 0
_diffrn_standards_number 0
_exptl_absorpt_coefficient_mu 12.929
_exptl_absorpt_correction_T_max 0.527
_exptl_absorpt_correction_T_min 0.237
_exptl_absorpt_correction_type numerical
_exptl_absorpt_process_details '(X-SHAPE; Stoe & Cie, 1998)'
_exptl_crystal_colour yellow
_exptl_crystal_density_diffrn 2.609
_exptl_crystal_density_method 'not measured'
_exptl_crystal_description plate
_exptl_crystal_F_000 696
_exptl_crystal_size_max 0.13
_exptl_crystal_size_mid 0.1
_exptl_crystal_size_min 0.05
_refine_diff_density_max 1.435
_refine_diff_density_min -2.168
_refine_ls_abs_structure_details 'Flack (1983)'
_refine_ls_abs_structure_Flack -0.011(11)
_refine_ls_extinction_coef 0.0101(4)
_refine_ls_extinction_expression Fc^*^=kFc[1+0.001xFc^2^\l^3^/sin(2\q)]^-1/4^
_refine_ls_extinction_method SHELXL97
_refine_ls_goodness_of_fit_ref 1.038
_refine_ls_hydrogen_treatment constr
_refine_ls_matrix_type full
_refine_ls_number_parameters 83
_refine_ls_number_reflns 2308
_refine_ls_number_restraints 0
_refine_ls_restrained_S_all 1.038
_refine_ls_R_factor_all 0.0255
_refine_ls_R_factor_gt 0.0230
_refine_ls_shift/su_max 0.001
_refine_ls_shift/su_mean 0.000
_refine_ls_structure_factor_coef Fsqd
_refine_ls_weighting_details 'calc w = 1/[\s^2^(Fo^2^)+(0.036P)^2^] where P = (Fo^2^+2Fc^2^)/3'
_refine_ls_weighting_scheme calc
_refine_ls_wR_factor_gt 0.0531
_refine_ls_wR_factor_ref 0.0540
_reflns_number_gt 2207
_reflns_number_total 2308
_reflns_threshold_expression I>2\s(I)
_cod_data_source_file bt6196.cif
_cod_data_source_block I
_cod_database_code 2201307
_cod_database_fobs_code 2201307

loop_
_symmetry_equiv_pos_as_xyz
'x, y, z'
'-x+1/2, -y, z+1/2'
'-x, y+1/2, -z+1/2'
'x+1/2, -y+1/2, -z'

loop_
_atom_site_label
_atom_site_fract_x
_atom_site_fract_y
_atom_site_fract_z
_atom_site_U_iso_or_equiv
_atom_site_adp_type
_atom_site_calc_flag
_atom_site_refinement_flags
_atom_site_occupancy
_atom_site_disorder_assembly
_atom_site_disorder_group
_atom_site_type_symbol
W1 0.22871(2) 0.95126(2) 0.395585(17) 0.01863(8) Uani d . 1 . . W
S1 0.00572(16) 1.06275(18) 0.40603(13) 0.0289(3) Uani d . 1 . . S
S2 0.24861(18) 0.84547(16) 0.23137(11) 0.0281(3) Uani d . 1 . . S
S3 0.24657(18) 0.79105(15) 0.53087(12) 0.0281(3) Uani d . 1 . . S
S4 0.41419(18) 1.10907(17) 0.41289(14) 0.0282(3) Uani d . 1 . . S
N1 0.9322(5) 0.9442(7) 0.6633(4) 0.0303(11) Uani d . 1 . . N
H1N1 1.0065 0.9271 0.7137 0.045 Uiso calc R 1 . . H
H2N1 0.9737 0.9816 0.6011 0.045 Uiso calc R 1 . . H
H3N1 0.8845 0.8625 0.6462 0.045 Uiso calc R 1 . . H
C1 0.8188(7) 1.0466(8) 0.7118(5) 0.0317(12) Uani d . 1 . . C
H1A 0.8708 1.1366 0.7278 0.038 Uiso calc R 1 . . H
H1B 0.7803 1.0086 0.7827 0.038 Uiso calc R 1 . . H
C2 0.6847(8) 1.0747(7) 0.6344(6) 0.0354(15) Uani d . 1 . . C
H2A 0.6337 1.1625 0.6579 0.042 Uiso calc R 1 . . H
H2B 0.7234 1.0892 0.5583 0.042 Uiso calc R 1 . . H
N2 0.5706(5) 0.9580(7) 0.6330(4) 0.0283(10) Uani d . 1 . . N
H1N3 0.4932 0.9810 0.5868 0.042 Uiso calc R 1 . . H
H2N3 0.5339 0.9445 0.7025 0.042 Uiso calc R 1 . . H
H3N3 0.6156 0.8778 0.6089 0.042 Uiso calc R 1 . . H

loop_
_atom_site_aniso_label
_atom_site_aniso_U_11
_atom_site_aniso_U_22
_atom_site_aniso_U_33
_atom_site_aniso_U_12
_atom_site_aniso_U_13
_atom_site_aniso_U_23
W1 0.01951(11) 0.01741(10) 0.01899(10) 0.00011(7) -0.00033(7) 0.00052(9)
S1 0.0240(6) 0.0345(8) 0.0283(7) 0.0082(5) 0.0018(5) 0.0037(8)
S2 0.0350(8) 0.0283(6) 0.0212(5) 0.0010(6) -0.0001(5) -0.0051(5)
S3 0.0363(8) 0.0237(6) 0.0242(6) -0.0006(6) -0.0038(6) 0.0076(5)
S4 0.0283(7) 0.0278(7) 0.0285(8) -0.0083(5) -0.0024(5) 0.0009(6)
N1 0.023(2) 0.038(3) 0.030(3) -0.001(2) -0.0017(17) 0.002(3)
C1 0.030(3) 0.028(3) 0.037(3) -0.005(3) -0.006(2) -0.006(3)
C2 0.032(3) 0.027(3) 0.047(4) 0.003(2) -0.007(3) 0.009(3)
N2 0.022(2) 0.034(3) 0.029(3) 0.002(2) -0.0026(16) 0.002(3)

loop_
_atom_type_symbol
_atom_type_description
_atom_type_scat_dispersion_real
_atom_type_scat_dispersion_imag
_atom_type_scat_source
C C 0.0033 0.0016 'International Tables Vol C Tables 4.2.6.8 and 6.1.1.4'
H H 0.0000 0.0000 'International Tables Vol C Tables 4.2.6.8 and 6.1.1.4'
N N 0.0061 0.0033 'International Tables Vol C Tables 4.2.6.8 and 6.1.1.4'
S S 0.1246 0.1234 'International Tables Vol C Tables 4.2.6.8 and 6.1.1.4'
W W -0.8490 6.8722 'International Tables Vol C Tables 4.2.6.8 and 6.1.1.4'

loop_
_geom_angle_atom_site_label_1
_geom_angle_atom_site_label_2
_geom_angle_atom_site_label_3
_geom_angle
_geom_angle_publ_flag
S4 W1 S2 109.23(6) y
S4 W1 S1 108.66(7) y
S2 W1 S1 109.46(6) y
S4 W1 S3 109.78(6) y
S2 W1 S3 109.60(6) y
S1 W1 S3 110.08(6) y
C1 N1 H1N1 109.5 n
C1 N1 H2N1 109.5 n
H1N1 N1 H2N1 109.5 n
C1 N1 H3N1 109.5 n
H1N1 N1 H3N1 109.5 n
H2N1 N1 H3N1 109.5 n
N1 C1 C2 112.8(5) y
N1 C1 H1A 109.0 n
C2 C1 H1A 109.0 n
N1 C1 H1B 109.0 n
C2 C1 H1B 109.0 n
H1A C1 H1B 107.8 n
N2 C2 C1 113.3(5) y
N2 C2 H2A 108.9 n
C1 C2 H2A 108.9 n
N2 C2 H2B 108.9 n
C1 C2 H2B 108.9 n
H2A C2 H2B 107.7 n
C2 N2 H1N3 109.5 n
C2 N2 H2N3 109.5 n
H1N3 N2 H2N3 109.5 n
C2 N2 H3N3 109.5 n
H1N3 N2 H3N3 109.5 n
H2N3 N2 H3N3 109.5 n

loop_
_geom_bond_atom_site_label_1
_geom_bond_atom_site_label_2
_geom_bond_site_symmetry_2
_geom_bond_distance
_geom_bond_publ_flag
W1 S4 . 2.1851(14) y
W1 S2 . 2.1852(13) y
W1 S1 . 2.1927(14) y
W1 S3 . 2.1943(13) y
N1 C1 . 1.483(8) y
N1 H1N1 . 0.8900 n
N1 H2N1 . 0.8900 n
N1 H3N1 . 0.8900 n
C1 C2 . 1.500(9) y
C1 H1A . 0.9700 n
C1 H1B . 0.9700 n
C2 N2 . 1.468(8) y
C2 H2A . 0.9700 n
C2 H2B . 0.9700 n
N2 H1N3 . 0.8900 n
N2 H2N3 . 0.8900 n
N2 H3N3 . 0.8900 n

loop_
_geom_hbond_atom_site_label_D
_geom_hbond_atom_site_label_H
_geom_hbond_atom_site_label_A
_geom_hbond_site_symmetry_A
_geom_hbond_distance_DH
_geom_hbond_distance_HA
_geom_hbond_distance_DA
_geom_hbond_angle_DHA
N1 H1N1 S4 2_675 0.89 2.48 3.274(5) 149.4
N1 H1N1 S2 2_675 0.89 3.00 3.478(6) 115.3
N1 H2N1 S1 1_655 0.89 2.44 3.300(6) 161.4
N1 H3N1 S2 4_566 0.89 2.69 3.370(6) 134.1
N1 H3N1 S3 4_566 0.89 2.80 3.558(6) 143.6
N2 H1N3 S4 . 0.89 2.47 3.254(5) 146.5
N2 H1N3 S3 . 0.89 2.85 3.424(6) 123.8
N2 H2N3 S1 2_575 0.89 2.43 3.301(5) 165.5
N2 H3N3 S3 4_566 0.89 2.55 3.385(6) 157.1

loop_
_cod_related_entry_id
_cod_related_entry_database
_cod_related_entry_code
1 ChemSpider 30654665
